data_4021358
loop_
_publ_author_name
'Akiyuki Hamasaki'
'Richard Ducray'
'Dale L. Boger'

_publ_section_title
;
 Two Novel 1,2,4,5-Tetrazines that Participate in Inverse Electron
 Demand Diels-Alder Reactions with an Unexpected Regioselectivity
;
_journal_name_full 'Journal of Organic Chemistry'
_journal_page_first 185
_journal_page_last 193
_journal_paper_doi 10.1021/jo051832o
_journal_volume 71
_journal_year 2006
_chemical_formula_sum 'C12 H11 Br N2 O S2'
_chemical_formula_weight 343.26
_chemical_name_systematic
; 
 ? 
;
_space_group_IT_number 14
_symmetry_cell_setting monoclinic
_symmetry_space_group_name_Hall '-P 2yn'
_symmetry_space_group_name_H-M 'P 1 21/n 1'
_atom_sites_solution_hydrogens geom
_atom_sites_solution_primary direct
_atom_sites_solution_secondary difmap
_audit_creation_method SHELXL-97
_cell_angle_alpha 90.00
_cell_angle_beta 97.97(3)
_cell_angle_gamma 90.00
_cell_formula_units_Z 4
_cell_length_a 16.084(3)
_cell_length_b 4.5450(9)
_cell_length_c 19.622(4)
_cell_measurement_reflns_used 2953
_cell_measurement_temperature 296(2)
_cell_measurement_theta_max 25.0
_cell_measurement_theta_min 4.4
_cell_volume 1420.6(5)
_computing_cell_refinement 'Bruker SAINT+'
_computing_data_collection 'Bruker SMART'
_computing_data_reduction 'Bruker SAINT+'
_computing_molecular_graphics 'Bruker SHELXTL'
_computing_publication_material 'Bruker SHELXTL'
_computing_structure_refinement 'SHELXL-97 (Sheldrick, 1997)'
_computing_structure_solution 'SHELXS-97 (Sheldrick, 1997)'
_diffrn_ambient_temperature 296(2)
_diffrn_measured_fraction_theta_full 0.915
_diffrn_measured_fraction_theta_max 0.915
_diffrn_measurement_device_type 'CCD area detector'
_diffrn_measurement_method 'phi and omega scans'
_diffrn_radiation_monochromator graphite
_diffrn_radiation_source 'normal-focus sealed tube'
_diffrn_radiation_type MoK\a
_diffrn_radiation_wavelength 0.71073
_diffrn_reflns_av_R_equivalents 0.0295
_diffrn_reflns_av_sigmaI/netI 0.0326
_diffrn_reflns_limit_h_max 12
_diffrn_reflns_limit_h_min -19
_diffrn_reflns_limit_k_max 5
_diffrn_reflns_limit_k_min -5
_diffrn_reflns_limit_l_max 23
_diffrn_reflns_limit_l_min -22
_diffrn_reflns_number 7550
_diffrn_reflns_theta_full 25.69
_diffrn_reflns_theta_max 25.69
_diffrn_reflns_theta_min 4.12
_diffrn_standards_decay_% 1
_exptl_absorpt_coefficient_mu 3.176
_exptl_absorpt_correction_T_max 0.7018
_exptl_absorpt_correction_T_min 0.5287
_exptl_absorpt_correction_type empirical
_exptl_absorpt_process_details 'SADABS (Sheldrick, 1999)'
_exptl_crystal_colour colorless
_exptl_crystal_density_diffrn 1.605
_exptl_crystal_density_meas 0
_exptl_crystal_density_method 'not measured'
_exptl_crystal_description parallelepiped
_exptl_crystal_F_000 688
_exptl_crystal_size_max 0.23
_exptl_crystal_size_mid 0.16
_exptl_crystal_size_min 0.12
_refine_diff_density_max 0.476
_refine_diff_density_min -0.229
_refine_diff_density_rms 0.067
_refine_ls_extinction_method none
_refine_ls_goodness_of_fit_ref 1.138
_refine_ls_hydrogen_treatment constr
_refine_ls_matrix_type full
_refine_ls_number_parameters 165
_refine_ls_number_reflns 2489
_refine_ls_number_restraints 0
_refine_ls_restrained_S_all 1.138
_refine_ls_R_factor_all 0.0684
_refine_ls_R_factor_gt 0.0521
_refine_ls_shift/su_max 0.001
_refine_ls_shift/su_mean 0.000
_refine_ls_structure_factor_coef Fsqd
_refine_ls_weighting_details 'calc w=1/[\s^2^(Fo^2^)+(0.0500P)^2^+0.6000P] where P=(Fo^2^+2Fc^2^)/3'
_refine_ls_weighting_scheme calc
_refine_ls_wR_factor_gt 0.1110
_refine_ls_wR_factor_ref 0.1181
_reflns_number_gt 1935
_reflns_number_total 2489
_reflns_threshold_expression >2sigma(I)
_cod_data_source_file jo051832osi20050830_065831.cif
_cod_depositor_comments
;
The following automatic conversions were performed:
'_symmetry_cell_setting' value 'Monoclinic' changed to 'monoclinic'
according to '/home/saulius/struct/CIF-dictionaries/cif_core.dic'
dictionary named 'cif_core.dic' version 2.4.1 from 2010-06-29.

Automatic conversion script
Id: cif_fix_enum 1527 2010-12-29 10:47:43Z saulius 
;
_cod_original_sg_symbol_H-M 'P 21/n'
_cod_database_code 4021358

loop_
_symmetry_equiv_pos_as_xyz
'x, y, z'
'-x+1/2, y+1/2, -z+1/2'
'-x, -y, -z'
'x-1/2, -y-1/2, z-1/2'

loop_
_atom_site_label
_atom_site_type_symbol
_atom_site_fract_x
_atom_site_fract_y
_atom_site_fract_z
_atom_site_U_iso_or_equiv
_atom_site_adp_type
_atom_site_occupancy
_atom_site_symmetry_multiplicity
_atom_site_calc_flag
_atom_site_refinement_flags
Br1 Br 0.84869(3) 1.11805(14) 0.48029(3) 0.0914(3) Uani 1 1 d .
S1 S 0.33753(7) 0.0744(2) 0.33627(6) 0.0540(3) Uani 1 1 d .
S2 S 0.55932(7) 0.9241(3) 0.19206(6) 0.0568(3) Uani 1 1 d .
O1 O 0.38816(19) -0.0399(6) 0.40078(16) 0.0629(8) Uani 1 1 d .
N1 N 0.3799(2) 0.3995(7) 0.23487(18) 0.0520(9) Uani 1 1 d .
N2 N 0.4289(2) 0.5841(7) 0.20318(17) 0.0496(8) Uani 1 1 d .
C1 C 0.2656(2) 0.3369(9) 0.3628(2) 0.0583(12) Uani 1 1 d .
H1A H 0.2232 0.2362 0.3837 0.070 Uiso 1 1 calc R
H1B H 0.2398 0.4453 0.3235 0.070 Uiso 1 1 calc R
H1C H 0.2954 0.4701 0.3955 0.070 Uiso 1 1 calc R
C2 C 0.4053(2) 0.3305(8) 0.3003(2) 0.0463(10) Uani 1 1 d .
C3 C 0.4793(2) 0.4321(8) 0.3385(2) 0.0443(9) Uani 1 1 d .
H3A H 0.4935 0.3782 0.3844 0.053 Uiso 1 1 calc R
C4 C 0.5307(2) 0.6121(8) 0.30732(19) 0.0411(9) Uani 1 1 d .
C5 C 0.5010(2) 0.6848(8) 0.2378(2) 0.0413(9) Uani 1 1 d .
C6 C 0.4884(3) 0.9858(11) 0.1132(2) 0.0657(12) Uani 1 1 d .
H6A H 0.5130 1.1247 0.0850 0.079 Uiso 1 1 calc R
H6B H 0.4362 1.0620 0.1240 0.079 Uiso 1 1 calc R
H6C H 0.4786 0.8033 0.0888 0.079 Uiso 1 1 calc R
C7 C 0.6087(2) 0.7343(8) 0.34719(19) 0.0427(9) Uani 1 1 d .
C8 C 0.6860(3) 0.7279(10) 0.3229(2) 0.0563(11) Uani 1 1 d .
H8A H 0.6900 0.6472 0.2799 0.068 Uiso 1 1 calc R
C9 C 0.7577(3) 0.8415(10) 0.3625(2) 0.0602(12) Uani 1 1 d .
H9A H 0.8094 0.8356 0.3463 0.072 Uiso 1 1 calc R
C10 C 0.7510(3) 0.9616(10) 0.4255(2) 0.0547(11) Uani 1 1 d .
C11 C 0.6759(3) 0.9697(10) 0.4514(2) 0.0569(11) Uani 1 1 d .
H11A H 0.6724 1.0511 0.4944 0.068 Uiso 1 1 calc R
C12 C 0.6052(2) 0.8532(9) 0.4117(2) 0.0498(10) Uani 1 1 d .
H12A H 0.5542 0.8552 0.4290 0.060 Uiso 1 1 calc R

loop_
_atom_site_aniso_label
_atom_site_aniso_U_11
_atom_site_aniso_U_22
_atom_site_aniso_U_33
_atom_site_aniso_U_23
_atom_site_aniso_U_13
_atom_site_aniso_U_12
Br1 0.0661(4) 0.1278(6) 0.0735(4) 0.0003(3) -0.0147(3) -0.0318(3)
S1 0.0589(7) 0.0446(6) 0.0607(7) -0.0043(5) 0.0160(5) -0.0098(5)
S2 0.0512(6) 0.0685(8) 0.0506(7) 0.0113(6) 0.0070(5) -0.0047(5)
O1 0.0632(19) 0.0570(18) 0.072(2) 0.0159(16) 0.0221(16) 0.0092(15)
N1 0.0463(19) 0.057(2) 0.053(2) -0.0033(18) 0.0072(16) -0.0027(16)
N2 0.0453(19) 0.058(2) 0.046(2) -0.0004(16) 0.0049(16) -0.0026(16)
C1 0.044(2) 0.063(3) 0.069(3) 0.004(2) 0.013(2) -0.003(2)
C2 0.051(2) 0.041(2) 0.049(3) -0.0031(18) 0.014(2) -0.0022(18)
C3 0.047(2) 0.045(2) 0.040(2) -0.0027(18) 0.0059(18) 0.0049(18)
C4 0.040(2) 0.043(2) 0.041(2) -0.0057(17) 0.0073(17) 0.0044(17)
C5 0.042(2) 0.039(2) 0.045(2) -0.0017(17) 0.0109(18) 0.0055(16)
C6 0.069(3) 0.078(3) 0.050(3) 0.010(2) 0.006(2) 0.006(2)
C7 0.043(2) 0.046(2) 0.040(2) 0.0067(18) 0.0073(18) 0.0059(17)
C8 0.047(2) 0.076(3) 0.045(3) -0.010(2) 0.006(2) 0.004(2)
C9 0.036(2) 0.087(3) 0.058(3) 0.001(2) 0.009(2) 0.005(2)
C10 0.049(2) 0.065(3) 0.046(3) 0.003(2) -0.007(2) -0.008(2)
C11 0.056(3) 0.070(3) 0.044(2) -0.005(2) 0.007(2) 0.001(2)
C12 0.041(2) 0.063(3) 0.046(2) -0.0018(19) 0.0100(19) 0.0020(19)

loop_
_atom_type_symbol
_atom_type_description
_atom_type_scat_dispersion_real
_atom_type_scat_dispersion_imag
_atom_type_scat_source
C C 0.0033 0.0016 'International Tables Vol C Tables 4.2.6.8 and 6.1.1.4'
H H 0.0000 0.0000 'International Tables Vol C Tables 4.2.6.8 and 6.1.1.4'
N N 0.0061 0.0033 'International Tables Vol C Tables 4.2.6.8 and 6.1.1.4'
O O 0.0106 0.0060 'International Tables Vol C Tables 4.2.6.8 and 6.1.1.4'
S S 0.1246 0.1234 'International Tables Vol C Tables 4.2.6.8 and 6.1.1.4'
Br Br -0.2901 2.4595 'International Tables Vol C Tables 4.2.6.8 and 6.1.1.4'

loop_
_geom_angle_atom_site_label_1
_geom_angle_atom_site_label_2
_geom_angle_atom_site_label_3
_geom_angle
O1 S1 C1 106.4(2)
O1 S1 C2 105.47(19)
C1 S1 C2 97.68(19)
C5 S2 C6 102.4(2)
C2 N1 N2 117.9(3)
C5 N2 N1 119.7(3)
N1 C2 C3 124.4(4)
N1 C2 S1 114.1(3)
C3 C2 S1 121.4(3)
C4 C3 C2 118.8(4)
C3 C4 C5 115.2(3)
C3 C4 C7 120.3(3)
C5 C4 C7 124.3(3)
N2 C5 C4 123.9(4)
N2 C5 S2 116.0(3)
C4 C5 S2 120.1(3)
C12 C7 C8 118.2(4)
C12 C7 C4 119.1(3)
C8 C7 C4 122.7(4)
C7 C8 C9 120.6(4)
C10 C9 C8 119.1(4)
C9 C10 C11 121.9(4)
C9 C10 Br1 119.5(3)
C11 C10 Br1 118.6(3)
C10 C11 C12 118.4(4)
C7 C12 C11 121.8(4)

loop_
_geom_bond_atom_site_label_1
_geom_bond_atom_site_label_2
_geom_bond_distance
Br1 C10 1.914(4)
S1 O1 1.500(3)
S1 C1 1.789(4)
S1 C2 1.804(4)
S2 C5 1.760(4)
S2 C6 1.812(4)
N1 C2 1.330(5)
N1 N2 1.359(4)
N2 C5 1.341(5)
C2 C3 1.395(5)
C3 C4 1.366(5)
C4 C5 1.421(5)
C4 C7 1.491(5)
C7 C12 1.385(5)
C7 C8 1.392(5)
C8 C9 1.397(5)
C9 C10 1.369(6)
C10 C11 1.374(6)
C11 C12 1.390(5)

loop_
_geom_torsion_atom_site_label_1
_geom_torsion_atom_site_label_2
_geom_torsion_atom_site_label_3
_geom_torsion_atom_site_label_4
_geom_torsion
C2 N1 N2 C5 1.4(5)
N2 N1 C2 C3 -0.8(6)
N2 N1 C2 S1 -177.9(3)
O1 S1 C2 N1 164.0(3)
C1 S1 C2 N1 -86.5(3)
O1 S1 C2 C3 -13.2(4)
C1 S1 C2 C3 96.2(3)
N1 C2 C3 C4 -0.8(6)
S1 C2 C3 C4 176.2(3)
C2 C3 C4 C5 1.6(5)
C2 C3 C4 C7 177.7(3)
N1 N2 C5 C4 -0.4(5)
N1 N2 C5 S2 -179.6(3)
C3 C4 C5 N2 -1.1(5)
C7 C4 C5 N2 -176.9(3)
C3 C4 C5 S2 178.1(3)
C7 C4 C5 S2 2.2(5)
C6 S2 C5 N2 7.4(3)
C6 S2 C5 C4 -171.8(3)
C3 C4 C7 C12 -45.8(5)
C5 C4 C7 C12 129.8(4)
C3 C4 C7 C8 132.6(4)
C5 C4 C7 C8 -51.7(6)
C12 C7 C8 C9 -0.7(6)
C4 C7 C8 C9 -179.1(4)
C7 C8 C9 C10 -0.5(7)
C8 C9 C10 C11 1.0(7)
C8 C9 C10 Br1 -180.0(3)
C9 C10 C11 C12 -0.3(7)
Br1 C10 C11 C12 -179.4(3)
C8 C7 C12 C11 1.3(6)
C4 C7 C12 C11 179.8(4)
C10 C11 C12 C7 -0.8(7)

loop_
_cod_related_entry_id
_cod_related_entry_database
_cod_related_entry_code
1 ChemSpider 9741125
